data_2001635
loop_
_publ_author_name
'Jones, P. G.'
'D\"oring, D.'
'Laue, T.'
'Hopf, H.'

_publ_section_title
;
 Structures of the 1:1 and 2:1 adducts of
 (+)-(<i>S</i>)-[2.2]paracyclophane-4-carboxylic acid and
 (--)-ephedrine
;
_journal_issue 6
_journal_name_full 'Acta Crystallographica Section C'
_journal_page_first 1192
_journal_page_last 1195
_journal_paper_doi 10.1107/S0108270192013568
_journal_volume 49
_journal_year 1993
_chemical_formula_moiety 'C17 H15 O2,C10 H16 N O'
_chemical_formula_sum 'C27 H31 N O3'
_chemical_formula_weight 417.5
_symmetry_cell_setting orthorhombic
_symmetry_space_group_name_Hall 'P 2ac 2ab'
_symmetry_space_group_name_H-M 'P 21 21 21'
_atom_type_scat_source SHELXTL-Plus
_cell_angle_alpha 90
_cell_angle_beta 90
_cell_angle_gamma 90
_cell_formula_units_Z 4
_cell_length_a 7.736(2)
_cell_length_b 10.941(2)
_cell_length_c 26.445(5)
_cell_measurement_reflns_used 49
_cell_measurement_temperature 178
_cell_measurement_theta_max 12
_cell_measurement_theta_min 10
_cell_volume 2238.3(8)
_diffrn_measurement_device 'Siemens R3'
_diffrn_measurement_method \w
_diffrn_radiation_type MoK\a
_diffrn_radiation_wavelength 0.71069
_diffrn_reflns_limit_h_max 0
_diffrn_reflns_limit_h_min -10
_diffrn_reflns_limit_k_max 0
_diffrn_reflns_limit_k_min -14
_diffrn_reflns_limit_l_max 0
_diffrn_reflns_limit_l_min -34
_diffrn_reflns_number 2956
_diffrn_reflns_theta_max 27.5
_diffrn_standards_decay_% +-1.5
_diffrn_standards_interval_count 147
_diffrn_standards_number 3
_exptl_absorpt_coefficient_mu 0.08
_exptl_absorpt_correction_type none
_exptl_crystal_colour Colourless
_exptl_crystal_density_diffrn 1.239
_exptl_crystal_description Prism
_exptl_crystal_size_max 0.85
_exptl_crystal_size_mid 0.85
_exptl_crystal_size_min 0.4
_refine_diff_density_max 0.17
_refine_diff_density_min -0.19
_refine_ls_goodness_of_fit_obs 1.5
_refine_ls_hydrogen_treatment 'H atoms: O-H free, others riding'
_refine_ls_number_parameters 290
_refine_ls_R_factor_obs 0.038
_refine_ls_shift/esd_max 0.006
_refine_ls_structure_factor_coef 'F (full matrix)'
_refine_ls_weighting_details 'w = 1/[\s^2^(F)+0.0003F^2^]'
_refine_ls_weighting_scheme calc
_refine_ls_wR_factor_obs 0.043
_reflns_number_observed 2497
_reflns_number_total 2931
_reflns_observed_criterion F>4\s(F)
_cod_data_source_file ha1020.cif
_cod_data_source_block ha1020_structure_1_of_2
_cod_depositor_comments
;
The following automatic conversions were performed:

'_refine_ls_weighting_scheme' value '1/[\s^2^(F)+0.0003F^2^]' was
changed to 'calc'. New tag '_refine_ls_weighting_details' was
created. The value of the new tag was set to 'w =
1/[\s^2^(F)+0.0003F^2^]'.

Automatic conversion script
Id: cif_fix_values 3143 2015-03-26 13:38:13Z robertas 
;
_cod_original_cell_volume 2238.4(8)
_cod_database_code 2001635

loop_
_atom_site_label
_atom_site_fract_x
_atom_site_fract_y
_atom_site_fract_z
_atom_site_U_iso_or_equiv
C(1') .6737(3) .5965(2) .55010(10) .223(6)
C(2') .4856(3) .5573(2) .54000(10) .218(6)
C(3') .4487(3) .5269(2) .48490(10) .291(6)
C(4') .7999(3) .4973(2) .53390(10) .244(6)
C(5') .8697(3) .4939(2) .48540(10) .305(7)
C(6') .9845(3) .4025(2) .47180(10) .367(7)
C(7') 1.0313(3) .3140(2) .50660(10) .405(8)
C(8') .9614(3) .3156(2) .55460(10) .378(7)
C(9') .8458(3) .4071(2) .56810(10) .297(6)
C(10') .1943(3) .6160(2) .57310(10) .346(7)
N' .3676(2) .6585(2) .55700(10) .227(5)
O(3') .7080(2) .70950(10) .52500(10) .279(5)
C(1) 1.0234(3) .9124(3) .66160(10) .459(8)
C(2) .9028(3) 1.0263(2) .65220(10) .330(7)
C(3) .7405(3) 1.0243(2) .68410(10) .247(6)
C(4) .6070(3) .9368(2) .68020(10) .228(6)
C(5) .5097(3) .9073(2) .72300(10) .240(6)
C(6) .5405(3) .9625(2) .76970(10) .272(6)
C(7) .6426(3) 1.0676(2) .76940(10) .319(7)
C(8) .7391(3) 1.0980(2) .72730(10) .287(6)
C(9) .4973(3) .8963(3) .81800(10) .386(8)
C(10) .6423(4) .8035(3) .83550(10) .485(9)
C(11) .7921(3) .7958(2) .79880(10) .332(7)
C(12) .9265(3) .8803(2) .80010(10) .339(7)
C(13) 1.0218(3) .9065(2) .75730(10) .322(7)
C(14) .9842(3) .8500(2) .71140(10) .326(7)
C(15) .8773(3) .7485(2) .71330(10) .354(7)
C(16) .7823(3) .7213(2) .75640(10) .361(7)
C(17) .5801(3) .8573(2) .63400(10) .234(6)
O(1) .6782(3) .8692(2) .59690(10) .406(5)
O(2) .4575(2) .7813(2) .63540(10) .386(5)
H(1') .6873 .6092 .5858 .270
H(2') .4608 .4863 .5601 .270
H(3'A) .3285 .5113 .4787 .360
H(3'B) .4857 .5951 .4647 .360
H(3'C) .5152 .4560 .4760 .360
H(5') .8364 .5547 .4611 .350
H(6') 1.0328 .4011 .4383 .440
H(7') 1.1118 .2511 .4972 .480
H(8') .9935 .2539 .5787 .470
H(9') .7963 .4076 .6014 .360
H(10C) .1222 .6859 .5791 .430
H(10D) .1440 .5665 .5469 .430
H(10E) .2038 .5689 .6036 .430
H(O'A) .3548 .7115 .5312 .280
H(O'B) .4185 .6988 .5826 .280
H(O3') .691(4) .764(3) .5462(11) .69(11)
H(1A) 1.1424 .9373 .6612 .550
H(1B) 1.0065 .8548 .6347 .550
H(2A) .8715 1.0297 .6171 .410
H(2B) .9668 1.0991 .660 .410
H(5) .4198 .8472 .7202 .290
H(7) .6452 1.1191 .7988 .380
H(8) .8074 1.1713 .7277 .350
H(9A) .3894 .8541 .8141 .480
H(9B) .4826 .9563 .8442 .480
H(10A) .5908 .7240 .8386 .560
H(10B) .6855 .8267 .8682 .560
H(12) .9543 .9196 .8315 .400
H(13) 1.1138 .9653 .7590 .400
H(15) .8676 .6966 .6842 .430
H(16) .7112 .6494 .7574 .430

loop_
_geom_angle_atom_site_label_1
_geom_angle_atom_site_label_2
_geom_angle_atom_site_label_3
_geom_angle
_geom_angle_publ_flag
C(2') C(1') C(4') 111.0(2) yes
C(4') C(1') O(3') 111.6(2) yes
C(1') C(2') N' 108.5(2) yes
C(1') C(4') C(5') 121.7(2) yes
C(5') C(4') C(9') 118.9(2) yes
C(5') C(6') C(7') 120.0(2) yes
C(7') C(8') C(9') 119.9(2) yes
C(2') N' C(10') 113.8(2) yes
C(1) C(2) C(3) 113.0(2) yes
C(2) C(3) C(8) 117.0(2) yes
C(3) C(4) C(5) 119.4(2) yes
C(5) C(4) C(17) 116.5(2) yes
C(5) C(6) C(7) 116.7(2) yes
C(7) C(6) C(9) 121.7(2) yes
C(3) C(8) C(7) 121.6(2) yes
C(9) C(10) C(11) 113.0(2) yes
C(10) C(11) C(16) 120.6(2) yes
C(11) C(12) C(13) 121.1(2) yes
C(1) C(14) C(13) 121.1(2) yes
C(13) C(14) C(15) 116.6(2) yes
C(11) C(16) C(15) 120.5(2) yes
C(4) C(17) O(2) 117.3(2) yes
C(2') C(1') O(3') 109.7(2) yes
C(1') C(2') C(3') 113.8(2) yes
C(3') C(2') N' 109.4(2) yes
C(1') C(4') C(9') 119.3(2) yes
C(4') C(5') C(6') 120.5(2) yes
C(6') C(7') C(8') 120.0(2) yes
C(4') C(9') C(8') 120.7(2) yes
C(2) C(1) C(14) 112.1(2) yes
C(2) C(3) C(4) 125.1(2) yes
C(4) C(3) C(8) 116.5(2) yes
C(3) C(4) C(17) 123.3(2) yes
C(4) C(5) C(6) 121.7(2) yes
C(5) C(6) C(9) 120.3(2) yes
C(6) C(7) C(8) 120.5(2) yes
C(6) C(9) C(10) 113.6(2) yes
C(10) C(11) C(12) 121.2(2) yes
C(12) C(11) C(16) 116.8(2) yes
C(12) C(13) C(14) 120.7(2) yes
C(1) C(14) C(15) 120.9(2) yes
C(14) C(15) C(16) 121.2(2) yes
C(4) C(17) O(1) 119.4(2) yes
O(1) C(17) O(2) 123.3(2) yes

loop_
_geom_bond_atom_site_label_1
_geom_bond_atom_site_label_2
_geom_bond_publ_flag
C(1') C(2') yes
C(1') O(3') yes
C(2') N' yes
C(4') C(9') yes
C(6') C(7') yes
C(8') C(9') yes
C(1) C(2) yes
C(2) C(3) yes
C(3) C(8) yes
C(4) C(17) yes
C(6) C(7) yes
C(7) C(8) yes
C(10) C(11) yes
C(11) C(16) yes
C(13) C(14) yes
C(15) C(16) yes
C(17) O(2) yes
C(1') C(4') yes
C(2') C(3') yes
C(4') C(5') yes
C(5') C(6') yes
C(7') C(8') yes
C(10') N' yes
C(1) C(14) yes
C(3) C(4) yes
C(4) C(5) yes
C(5) C(6) yes
C(6) C(9) yes
C(9) C(10) yes
C(11) C(12) yes
C(12) C(13) yes
C(14) C(15) yes
C(17) O(1) yes
